data_4080842
loop_
_publ_author_name
'Song, Li-Cheng'
'Zhao, Gao-Yu'
'Xie, Zhao-Jun'
'Zhang, Ji-Wei'

_publ_section_title
;
 A Novel Acylmethylpyridinol Ligand Containing Dinuclear Iron Complex
 Closely Related to [Fe]-Hydrogenase
;
_journal_issue 9
_journal_name_full Organometallics
_journal_page_first 2509
_journal_paper_doi 10.1021/om400240e
_journal_volume 32
_journal_year 2013
_chemical_formula_sum 'C22 H18 Fe N2 O5 S'
_chemical_formula_weight 478.29
_chemical_name_systematic
; 
 ? 
;
_space_group_IT_number 14
_symmetry_cell_setting monoclinic
_symmetry_space_group_name_Hall '-P 2ybc'
_symmetry_space_group_name_H-M 'P 1 21/c 1'
_atom_sites_solution_hydrogens geom
_atom_sites_solution_primary direct
_atom_sites_solution_secondary difmap
_audit_creation_method SHELXL-97
_cell_angle_alpha 90.00
_cell_angle_beta 103.28(3)
_cell_angle_gamma 90.00
_cell_formula_units_Z 4
_cell_length_a 9.5019(19)
_cell_length_b 20.434(4)
_cell_length_c 11.461(2)
_cell_measurement_reflns_used 4377
_cell_measurement_temperature 293(2)
_cell_measurement_theta_max 27.8784
_cell_measurement_theta_min 2.2023
_cell_volume 2165.8(8)
_computing_cell_refinement crystalclear
_computing_data_collection crystalclear
_computing_data_reduction crystalclear
_computing_molecular_graphics 'Bruker SHELXTL'
_computing_publication_material 'Bruker SHELXTL'
_computing_structure_refinement 'SHELXL-97 (Sheldrick, 1997)'
_computing_structure_solution 'SHELXS-97 (Sheldrick, 1990)'
_diffrn_ambient_temperature 293(2)
_diffrn_measured_fraction_theta_full 0.999
_diffrn_measured_fraction_theta_max 0.999
_diffrn_measurement_device_type 'rigaku saturn'
_diffrn_measurement_method '\w scans'
_diffrn_radiation_monochromator confocal
_diffrn_radiation_source 'rotating anode'
_diffrn_radiation_type MoK\a
_diffrn_radiation_wavelength 0.71073
_diffrn_reflns_av_R_equivalents 0.0689
_diffrn_reflns_av_sigmaI/netI 0.0602
_diffrn_reflns_limit_h_max 12
_diffrn_reflns_limit_h_min -12
_diffrn_reflns_limit_k_max 26
_diffrn_reflns_limit_k_min -26
_diffrn_reflns_limit_l_max 13
_diffrn_reflns_limit_l_min -15
_diffrn_reflns_number 21971
_diffrn_reflns_theta_full 27.87
_diffrn_reflns_theta_max 27.87
_diffrn_reflns_theta_min 1.99
_diffrn_standards_decay_% 0
_diffrn_standards_interval_count 0
_diffrn_standards_interval_time 0
_diffrn_standards_number 0
_exptl_absorpt_coefficient_mu 0.829
_exptl_absorpt_correction_T_max 0.9217
_exptl_absorpt_correction_T_min 0.8518
_exptl_absorpt_correction_type multi-scan
_exptl_absorpt_process_details crystalclear
_exptl_crystal_colour orange
_exptl_crystal_density_diffrn 1.467
_exptl_crystal_density_method 'not measured'
_exptl_crystal_description Prism
_exptl_crystal_F_000 984
_exptl_crystal_size_max 0.20
_exptl_crystal_size_mid 0.18
_exptl_crystal_size_min 0.10
_refine_diff_density_max 0.394
_refine_diff_density_min -0.361
_refine_diff_density_rms 0.063
_refine_ls_extinction_coef 0.0078(8)
_refine_ls_extinction_expression Fc^*^=kFc[1+0.001xFc^2^\l^3^/sin(2\q)]^-1/4^
_refine_ls_extinction_method SHELXL
_refine_ls_goodness_of_fit_ref 1.046
_refine_ls_hydrogen_treatment constr
_refine_ls_matrix_type full
_refine_ls_number_parameters 330
_refine_ls_number_reflns 5160
_refine_ls_number_restraints 312
_refine_ls_restrained_S_all 1.045
_refine_ls_R_factor_all 0.0995
_refine_ls_R_factor_gt 0.0603
_refine_ls_shift/su_max 0.003
_refine_ls_shift/su_mean 0.000
_refine_ls_structure_factor_coef Fsqd
_refine_ls_weighting_details 'calc w=1/[\s^2^(Fo^2^)+(0.0600P)^2^+0.0000P] where P=(Fo^2^+2Fc^2^)/3'
_refine_ls_weighting_scheme calc
_refine_ls_wR_factor_gt 0.1227
_refine_ls_wR_factor_ref 0.1410
_reflns_number_gt 3352
_reflns_number_total 5160
_reflns_threshold_expression >2sigma(I)
_cod_data_source_file om400240e_si_003.cif
_cod_data_source_block r120724d1
_cod_depositor_comments
;
The following automatic conversions were performed:

'_symmetry_cell_setting' value 'Monoclinic' changed to 'monoclinic'
according to /home/saulius/struct/CIF-dictionaries/cif_core.dic
dictionary named 'cif_core.dic' version 2.3.1 from
2005-06-27.

'_exptl_absorpt_correction_type' value 'MULTI-SCAN'
changed to 'multi-scan' according to
/home/saulius/struct/CIF-dictionaries/cif_core.dic dictionary named
'cif_core.dic' version 2.3.1 from
2005-06-27.

'_refine_ls_hydrogen_treatment' value 'CONSTR' changed
to 'constr' according to
/home/saulius/struct/CIF-dictionaries/cif_core.dic dictionary named
'cif_core.dic' version 2.3.1 from 2005-06-27.

Automatic conversion script
Id: cif_fix_values 1891 2012-01-12 08:04:46Z andrius 
;
_cod_original_cell_volume 2165.9(8)
_cod_original_sg_symbol_H-M P2(1)/c
_cod_database_code 4080842

loop_
_symmetry_equiv_pos_as_xyz
'x, y, z'
'-x, y+1/2, -z+1/2'
'-x, -y, -z'
'x, -y-1/2, z-1/2'

loop_
_atom_site_label
_atom_site_type_symbol
_atom_site_fract_x
_atom_site_fract_y
_atom_site_fract_z
_atom_site_U_iso_or_equiv
_atom_site_adp_type
_atom_site_occupancy
_atom_site_symmetry_multiplicity
_atom_site_calc_flag
_atom_site_refinement_flags
_atom_site_disorder_assembly
_atom_site_disorder_group
Fe1 Fe 0.23450(4) 0.68296(2) 0.00324(4) 0.04486(17) Uani 1 1 d . A .
S1 S 0.34924(10) 0.69353(5) -0.15949(8) 0.0605(3) Uani 1 1 d . . .
O1 O 0.2151(3) 0.82507(13) 0.0125(2) 0.0945(10) Uani 1 1 d . A .
O2 O 0.1089(3) 0.66791(14) 0.2100(2) 0.0797(8) Uani 1 1 d . A .
O3 O -0.0505(3) 0.72185(14) -0.1195(2) 0.0819(8) Uani 1 1 d . A .
O4 O 0.4068(2) 0.56081(11) 0.1331(2) 0.0662(7) Uani 1 1 d . . .
N1 N 0.4555(3) 0.68871(11) 0.0651(2) 0.0460(6) Uani 1 1 d . . .
N2 N 0.2220(3) 0.58330(12) -0.0223(2) 0.0486(6) Uani 1 1 d . . .
C1 C 0.1623(3) 0.67468(16) 0.1322(3) 0.0527(8) Uani 1 1 d . . .
C2 C 0.2240(4) 0.76939(19) 0.0088(3) 0.0593(9) Uani 1 1 d . . .
C3 C 0.4975(3) 0.69692(14) -0.0383(3) 0.0501(8) Uani 1 1 d . . .
C4 C 0.6415(4) 0.70938(17) -0.0393(3) 0.0637(9) Uani 1 1 d . . .
H4A H 0.6703 0.7135 -0.1112 0.076 Uiso 1 1 calc R . .
C5 C 0.7397(4) 0.71544(18) 0.0687(4) 0.0737(11) Uani 1 1 d . . .
H5A H 0.8359 0.7249 0.0704 0.088 Uiso 1 1 calc R . .
C6 C 0.6960(4) 0.70756(17) 0.1744(4) 0.0705(11) Uani 1 1 d . . .
H6A H 0.7621 0.7115 0.2477 0.085 Uiso 1 1 calc R . .
C7 C 0.5526(4) 0.69378(15) 0.1698(3) 0.0567(9) Uani 1 1 d . . .
H7A H 0.5229 0.6879 0.2409 0.068 Uiso 1 1 calc R . .
C8 C 0.0452(3) 0.68143(17) -0.1020(3) 0.0559(8) Uani 1 1 d . . .
C9 C 0.0245(4) 0.61922(18) -0.1784(3) 0.0725(11) Uani 1 1 d . A .
H9A H -0.0769 0.6071 -0.1977 0.087 Uiso 1 1 calc R . .
H9B H 0.0531 0.6276 -0.2530 0.087 Uiso 1 1 calc R . .
C10 C 0.1119(4) 0.56407(17) -0.1141(3) 0.0595(9) Uani 1 1 d . A .
C11 C 0.0827(5) 0.4996(2) -0.1407(4) 0.0855(13) Uani 1 1 d . . .
H11A H 0.0059 0.4879 -0.2033 0.103 Uiso 1 1 calc R A .
C12 C 0.1680(5) 0.4523(2) -0.0741(4) 0.0879(13) Uani 1 1 d . A .
H12A H 0.1498 0.4083 -0.0921 0.105 Uiso 1 1 calc R . .
C13 C 0.2798(4) 0.47024(17) 0.0188(3) 0.0702(10) Uani 1 1 d . . .
H13A H 0.3383 0.4388 0.0647 0.084 Uiso 1 1 calc R A .
C14 C 0.3038(3) 0.53601(16) 0.0430(3) 0.0523(8) Uani 1 1 d . A .
O5 O 0.1672(10) 0.4407(4) 0.5487(7) 0.093(2) Uani 0.384(5) 1 d PDU A 1
C15 C 0.4963(3) 0.51638(18) 0.2179(3) 0.0707(10) Uani 0.384(5) 1 d PD A 1
H15A H 0.5808 0.5396 0.2624 0.085 Uiso 0.384(5) 1 calc PR A 1
H15B H 0.5293 0.4809 0.1746 0.085 Uiso 0.384(5) 1 calc PR A 1
C16 C 0.4142(8) 0.4891(5) 0.3027(7) 0.060(2) Uani 0.384(5) 1 d PGDU A 1
C17 C 0.3508(10) 0.5369(3) 0.3600(9) 0.066(2) Uani 0.384(5) 1 d PGU A 1
H17A H 0.3627 0.5809 0.3438 0.079 Uiso 0.384(5) 1 calc PR A 1
C18 C 0.2696(8) 0.5190(4) 0.4414(8) 0.077(2) Uani 0.384(5) 1 d PGU A 1
H18A H 0.2271 0.5511 0.4798 0.092 Uiso 0.384(5) 1 calc PR A 1
C19 C 0.2518(7) 0.4533(4) 0.4656(6) 0.067(2) Uani 0.384(5) 1 d PGDU A 1
C20 C 0.3152(9) 0.4054(3) 0.4084(7) 0.063(2) Uani 0.384(5) 1 d PGU A 1
H20A H 0.3033 0.3614 0.4245 0.075 Uiso 0.384(5) 1 calc PR A 1
C21 C 0.3964(9) 0.4233(4) 0.3269(7) 0.065(2) Uani 0.384(5) 1 d PGU A 1
H21A H 0.4388 0.3913 0.2886 0.077 Uiso 0.384(5) 1 calc PR A 1
C22 C 0.1245(18) 0.3744(5) 0.5599(14) 0.094(4) Uani 0.384(5) 1 d PDU A 1
H22A H 0.0683 0.3717 0.6195 0.140 Uiso 0.384(5) 1 calc PR A 1
H22B H 0.2089 0.3474 0.5834 0.140 Uiso 0.384(5) 1 calc PR A 1
H22C H 0.0674 0.3595 0.4843 0.140 Uiso 0.384(5) 1 calc PR A 1
O5' O 0.2269(6) 0.3857(3) 0.5455(4) 0.0937(16) Uani 0.616(5) 1 d PDU A 2
C15' C 0.4963(3) 0.51638(18) 0.2179(3) 0.0707(10) Uani 0.616(5) 1 d PD A 2
H15C H 0.5796 0.5401 0.2630 0.085 Uiso 0.616(5) 1 calc PR A 2
H15D H 0.5315 0.4819 0.1737 0.085 Uiso 0.616(5) 1 calc PR A 2
C16' C 0.4171(5) 0.4857(3) 0.3046(4) 0.0593(16) Uani 0.616(5) 1 d PGDU A 2
C17' C 0.3193(5) 0.5190(2) 0.3563(5) 0.0672(16) Uani 0.616(5) 1 d PGU A 2
H17B H 0.2970 0.5625 0.3363 0.081 Uiso 0.616(5) 1 calc PR A 2
C18' C 0.2547(4) 0.4873(2) 0.4378(4) 0.0704(17) Uani 0.616(5) 1 d PGU A 2
H18B H 0.1892 0.5096 0.4724 0.084 Uiso 0.616(5) 1 calc PR A 2
C19' C 0.2879(4) 0.4223(2) 0.4676(4) 0.0684(16) Uani 0.616(5) 1 d PGDU A 2
C20' C 0.3858(5) 0.3890(2) 0.4159(4) 0.0663(16) Uani 0.616(5) 1 d PGU A 2
H20B H 0.4080 0.3455 0.4359 0.080 Uiso 0.616(5) 1 calc PR A 2
C21' C 0.4504(4) 0.4207(3) 0.3344(4) 0.0635(16) Uani 0.616(5) 1 d PGU A 2
H21B H 0.5158 0.3984 0.2998 0.076 Uiso 0.616(5) 1 calc PR A 2
C22' C 0.1021(9) 0.4120(5) 0.5769(9) 0.108(3) Uani 0.616(5) 1 d PDU A 2
H22D H 0.0702 0.3827 0.6311 0.162 Uiso 0.616(5) 1 calc PR A 2
H22E H 0.0266 0.4174 0.5059 0.162 Uiso 0.616(5) 1 calc PR A 2
H22F H 0.1254 0.4537 0.6151 0.162 Uiso 0.616(5) 1 calc PR A 2

loop_
_atom_site_aniso_label
_atom_site_aniso_U_11
_atom_site_aniso_U_22
_atom_site_aniso_U_33
_atom_site_aniso_U_23
_atom_site_aniso_U_13
_atom_site_aniso_U_12
Fe1 0.0387(3) 0.0507(3) 0.0449(3) 0.00223(19) 0.0090(2) 0.00189(18)
S1 0.0566(6) 0.0777(6) 0.0486(5) 0.0125(4) 0.0152(4) 0.0040(4)
O1 0.110(2) 0.0545(18) 0.113(2) 0.0002(15) 0.0119(18) 0.0117(15)
O2 0.0748(18) 0.107(2) 0.0645(16) -0.0074(15) 0.0309(14) -0.0115(15)
O3 0.0478(15) 0.098(2) 0.0938(19) 0.0110(15) 0.0040(13) 0.0197(14)
O4 0.0593(15) 0.0587(14) 0.0701(15) 0.0198(12) -0.0071(12) -0.0066(11)
N1 0.0404(14) 0.0472(15) 0.0504(15) 0.0002(11) 0.0106(12) 0.0005(10)
N2 0.0469(15) 0.0534(16) 0.0465(15) -0.0001(12) 0.0126(12) -0.0024(11)
C1 0.0420(18) 0.064(2) 0.0512(19) 0.0011(16) 0.0097(15) -0.0008(14)
C2 0.054(2) 0.061(2) 0.061(2) 0.0042(17) 0.0093(16) 0.0044(16)
C3 0.0468(19) 0.0461(17) 0.060(2) 0.0076(14) 0.0181(16) 0.0041(13)
C4 0.050(2) 0.063(2) 0.084(3) 0.0150(19) 0.0274(19) 0.0053(16)
C5 0.043(2) 0.062(2) 0.117(3) -0.002(2) 0.020(2) 0.0036(16)
C6 0.047(2) 0.067(2) 0.088(3) -0.018(2) -0.005(2) 0.0003(17)
C7 0.049(2) 0.061(2) 0.056(2) -0.0101(16) 0.0034(16) -0.0009(15)
C8 0.0416(19) 0.070(2) 0.0545(19) 0.0126(17) 0.0072(15) 0.0051(16)
C9 0.060(2) 0.086(3) 0.059(2) -0.005(2) -0.0109(18) -0.0025(19)
C10 0.056(2) 0.067(2) 0.0521(19) -0.0076(17) 0.0046(16) -0.0048(17)
C11 0.100(3) 0.072(3) 0.075(3) -0.021(2) 0.000(2) -0.015(2)
C12 0.116(4) 0.058(2) 0.088(3) -0.019(2) 0.018(3) -0.011(2)
C13 0.084(3) 0.053(2) 0.075(3) 0.0022(18) 0.019(2) 0.0026(18)
C14 0.054(2) 0.0516(19) 0.0528(19) 0.0035(15) 0.0151(15) -0.0012(15)
O5 0.100(4) 0.091(4) 0.094(4) 0.011(4) 0.034(3) -0.015(4)
C15 0.052(2) 0.076(3) 0.080(2) 0.031(2) 0.0050(18) 0.0063(18)
C16 0.057(4) 0.060(4) 0.061(4) 0.008(4) 0.008(4) -0.002(4)
C17 0.057(4) 0.066(4) 0.072(4) 0.002(4) 0.009(3) -0.007(4)
C18 0.077(4) 0.073(5) 0.077(4) 0.006(4) 0.010(4) 0.001(4)
C19 0.071(4) 0.066(4) 0.063(4) 0.003(4) 0.016(3) -0.004(4)
C20 0.065(4) 0.054(4) 0.066(4) 0.007(4) 0.012(4) -0.008(3)
C21 0.066(4) 0.059(4) 0.070(4) 0.004(3) 0.018(3) -0.001(3)
C22 0.092(7) 0.092(7) 0.101(6) 0.014(6) 0.032(6) -0.008(6)
O5' 0.092(3) 0.106(4) 0.095(3) 0.026(3) 0.044(3) 0.007(3)
C15' 0.052(2) 0.076(3) 0.080(2) 0.031(2) 0.0050(18) 0.0063(18)
C16' 0.055(3) 0.060(3) 0.060(3) 0.006(3) 0.007(3) -0.003(3)
C17' 0.069(3) 0.060(3) 0.072(3) 0.006(3) 0.014(3) 0.004(3)
C18' 0.072(3) 0.078(4) 0.065(3) 0.002(3) 0.023(3) 0.007(3)
C19' 0.074(3) 0.074(3) 0.059(3) 0.008(3) 0.020(3) -0.007(3)
C20' 0.072(4) 0.062(3) 0.069(3) 0.006(3) 0.024(3) 0.003(3)
C21' 0.064(3) 0.060(3) 0.067(3) 0.005(3) 0.018(3) -0.002(3)
C22' 0.097(5) 0.123(6) 0.115(5) 0.010(5) 0.047(4) -0.013(5)

loop_
_atom_type_symbol
_atom_type_description
_atom_type_scat_dispersion_real
_atom_type_scat_dispersion_imag
_atom_type_scat_source
C C 0.0033 0.0016 'International Tables Vol C Tables 4.2.6.8 and 6.1.1.4'
H H 0.0000 0.0000 'International Tables Vol C Tables 4.2.6.8 and 6.1.1.4'
N N 0.0061 0.0033 'International Tables Vol C Tables 4.2.6.8 and 6.1.1.4'
O O 0.0106 0.0060 'International Tables Vol C Tables 4.2.6.8 and 6.1.1.4'
S S 0.1246 0.1234 'International Tables Vol C Tables 4.2.6.8 and 6.1.1.4'
Fe Fe 0.3463 0.8444 'International Tables Vol C Tables 4.2.6.8 and 6.1.1.4'

loop_
_geom_angle_atom_site_label_1
_geom_angle_atom_site_label_2
_geom_angle_atom_site_label_3
_geom_angle
C2 Fe1 C1 91.67(16)
C2 Fe1 C8 89.22(14)
C1 Fe1 C8 92.09(15)
C2 Fe1 N2 172.13(12)
C1 Fe1 N2 90.19(12)
C8 Fe1 N2 83.07(12)
C2 Fe1 N1 89.56(12)
C1 Fe1 N1 106.08(12)
C8 Fe1 N1 161.82(12)
N2 Fe1 N1 97.27(9)
C2 Fe1 S1 88.72(12)
C1 Fe1 S1 175.56(10)
C8 Fe1 S1 92.34(11)
N2 Fe1 S1 90.02(7)
N1 Fe1 S1 69.50(8)
C3 S1 Fe1 79.04(11)
C14 O4 C15 119.2(3)
C7 N1 C3 119.8(3)
C7 N1 Fe1 138.7(2)
C3 N1 Fe1 100.88(18)
C14 N2 C10 117.6(3)
C14 N2 Fe1 128.4(2)
C10 N2 Fe1 113.9(2)
O2 C1 Fe1 175.8(3)
O1 C2 Fe1 179.0(3)
N1 C3 C4 121.3(3)
N1 C3 S1 110.5(2)
C4 C3 S1 128.1(3)
C5 C4 C3 118.3(3)
C5 C4 H4A 120.9
C3 C4 H4A 120.9
C4 C5 C6 120.2(3)
C4 C5 H5A 119.9
C6 C5 H5A 119.9
C5 C6 C7 119.0(3)
C5 C6 H6A 120.5
C7 C6 H6A 120.5
N1 C7 C6 121.4(4)
N1 C7 H7A 119.3
C6 C7 H7A 119.3
O3 C8 C9 118.6(3)
O3 C8 Fe1 130.7(3)
C9 C8 Fe1 110.6(2)
C10 C9 C8 111.2(3)
C10 C9 H9A 109.4
C8 C9 H9A 109.4
C10 C9 H9B 109.4
C8 C9 H9B 109.4
H9A C9 H9B 108.0
N2 C10 C11 122.2(3)
N2 C10 C9 114.0(3)
C11 C10 C9 123.8(3)
C10 C11 C12 119.4(3)
C10 C11 H11A 120.3
C12 C11 H11A 120.3
C13 C12 C11 119.7(4)
C13 C12 H12A 120.1
C11 C12 H12A 120.1
C12 C13 C14 118.6(3)
C12 C13 H13A 120.7
C14 C13 H13A 120.7
O4 C14 N2 112.3(3)
O4 C14 C13 125.2(3)
N2 C14 C13 122.5(3)
C19 O5 C22 117.0(10)
O4 C15 C16 110.9(4)
O4 C15 H15A 109.5
C16 C15 H15A 109.5
O4 C15 H15B 109.5
C16 C15 H15B 109.5
H15A C15 H15B 108.1
C17 C16 C21 120.0
C17 C16 C15 113.2(7)
C21 C16 C15 126.8(7)
C18 C17 C16 120.0
C18 C17 H17A 120.0
C16 C17 H17A 120.0
C19 C18 C17 120.0
C19 C18 H18A 120.0
C17 C18 H18A 120.0
C18 C19 C20 120.0
C18 C19 O5 115.3(7)
C20 C19 O5 124.7(7)
C19 C20 C21 120.0
C19 C20 H20A 120.0
C21 C20 H20A 120.0
C20 C21 C16 120.0
C20 C21 H21A 120.0
C16 C21 H21A 120.0
O5 C22 H22A 109.5
O5 C22 H22B 109.5
H22A C22 H22B 109.5
O5 C22 H22C 109.5
H22A C22 H22C 109.5
H22B C22 H22C 109.5
C19' O5' C22' 117.0(7)
C17' C16' C21' 120.0
C16' C17' C18' 120.0
C16' C17' H17B 120.0
C18' C17' H17B 120.0
C19' C18' C17' 120.0
C19' C18' H18B 120.0
C17' C18' H18B 120.0
O5' C19' C18' 124.6(4)
O5' C19' C20' 115.4(4)
C18' C19' C20' 120.0
C21' C20' C19' 120.0
C21' C20' H20B 120.0
C19' C20' H20B 120.0
C20' C21' C16' 120.0
C20' C21' H21B 120.0
C16' C21' H21B 120.0
O5' C22' H22D 109.5
O5' C22' H22E 109.5
H22D C22' H22E 109.5
O5' C22' H22F 109.5
H22D C22' H22F 109.5
H22E C22' H22F 109.5

loop_
_geom_bond_atom_site_label_1
_geom_bond_atom_site_label_2
_geom_bond_distance
Fe1 C2 1.771(4)
Fe1 C1 1.775(4)
Fe1 C8 1.923(3)
Fe1 N2 2.057(3)
Fe1 N1 2.060(2)
Fe1 S1 2.3765(11)
S1 C3 1.738(3)
O1 C2 1.142(4)
O2 C1 1.131(4)
O3 C8 1.211(4)
O4 C14 1.348(4)
O4 C15 1.453(4)
N1 C7 1.339(4)
N1 C3 1.345(4)
N2 C14 1.353(4)
N2 C10 1.360(4)
C3 C4 1.395(4)
C4 C5 1.373(5)
C4 H4A 0.9300
C5 C6 1.377(5)
C5 H5A 0.9300
C6 C7 1.380(5)
C6 H6A 0.9300
C7 H7A 0.9300
C8 C9 1.530(5)
C9 C10 1.491(4)
C9 H9A 0.9700
C9 H9B 0.9700
C10 C11 1.366(5)
C11 C12 1.375(5)
C11 H11A 0.9300
C12 C13 1.370(5)
C12 H12A 0.9300
C13 C14 1.380(4)
C13 H13A 0.9300
O5 C19 1.404(7)
O5 C22 1.428(9)
C15 C16 1.488(6)
C15 H15A 0.9700
C15 H15B 0.9700
C16 C17 1.3900
C16 C21 1.3900
C17 C18 1.3900
C17 H17A 0.9300
C18 C19 1.3900
C18 H18A 0.9300
C19 C20 1.3900
C20 C21 1.3900
C20 H20A 0.9300
C21 H21A 0.9300
C22 H22A 0.9600
C22 H22B 0.9600
C22 H22C 0.9600
O5' C19' 1.390(5)
O5' C22' 1.422(7)
C16' C17' 1.3900
C16' C21' 1.3900
C17' C18' 1.3900
C17' H17B 0.9300
C18' C19' 1.3900
C18' H18B 0.9300
C19' C20' 1.3900
C20' C21' 1.3900
C20' H20B 0.9300
C21' H21B 0.9300
C22' H22D 0.9600
C22' H22E 0.9600
C22' H22F 0.9600

loop_
_geom_torsion_atom_site_label_1
_geom_torsion_atom_site_label_2
_geom_torsion_atom_site_label_3
_geom_torsion_atom_site_label_4
_geom_torsion
C2 Fe1 S1 C3 88.21(14)
C1 Fe1 S1 C3 -6.9(14)
C8 Fe1 S1 C3 177.37(14)
N2 Fe1 S1 C3 -99.56(12)
N1 Fe1 S1 C3 -1.80(12)
C2 Fe1 N1 C7 83.9(3)
C1 Fe1 N1 C7 -7.8(3)
C8 Fe1 N1 C7 170.0(4)
N2 Fe1 N1 C7 -100.1(3)
S1 Fe1 N1 C7 172.7(3)
C2 Fe1 N1 C3 -86.5(2)
C1 Fe1 N1 C3 -178.09(19)
C8 Fe1 N1 C3 -0.3(5)
N2 Fe1 N1 C3 89.61(18)
S1 Fe1 N1 C3 2.32(16)
C2 Fe1 N2 C14 -175.3(9)
C1 Fe1 N2 C14 -71.6(3)
C8 Fe1 N2 C14 -163.6(3)
N1 Fe1 N2 C14 34.7(3)
S1 Fe1 N2 C14 104.0(3)
C2 Fe1 N2 C10 1.5(11)
C1 Fe1 N2 C10 105.2(2)
C8 Fe1 N2 C10 13.1(2)
N1 Fe1 N2 C10 -148.5(2)
S1 Fe1 N2 C10 -79.2(2)
C2 Fe1 C1 O2 110(4)
C8 Fe1 C1 O2 21(4)
N2 Fe1 C1 O2 -62(4)
N1 Fe1 C1 O2 -160(4)
S1 Fe1 C1 O2 -155(3)
C1 Fe1 C2 O1 -51(18)
C8 Fe1 C2 O1 41(18)
N2 Fe1 C2 O1 52(19)
N1 Fe1 C2 O1 -157(18)
S1 Fe1 C2 O1 133(18)
C7 N1 C3 C4 1.3(4)
Fe1 N1 C3 C4 174.0(3)
C7 N1 C3 S1 -175.8(2)
Fe1 N1 C3 S1 -3.2(2)
Fe1 S1 C3 N1 2.76(19)
Fe1 S1 C3 C4 -174.2(3)
N1 C3 C4 C5 -2.3(5)
S1 C3 C4 C5 174.4(3)
C3 C4 C5 C6 1.7(5)
C4 C5 C6 C7 -0.2(5)
C3 N1 C7 C6 0.2(4)
Fe1 N1 C7 C6 -168.8(2)
C5 C6 C7 N1 -0.8(5)
C2 Fe1 C8 O3 -20.1(4)
C1 Fe1 C8 O3 71.6(4)
N2 Fe1 C8 O3 161.5(4)
N1 Fe1 C8 O3 -106.3(5)
S1 Fe1 C8 O3 -108.8(3)
C2 Fe1 C8 C9 155.7(3)
C1 Fe1 C8 C9 -112.7(3)
N2 Fe1 C8 C9 -22.8(2)
N1 Fe1 C8 C9 69.5(5)
S1 Fe1 C8 C9 67.0(2)
O3 C8 C9 C10 -154.2(3)
Fe1 C8 C9 C10 29.5(4)
C14 N2 C10 C11 0.3(5)
Fe1 N2 C10 C11 -176.9(3)
C14 N2 C10 C9 178.0(3)
Fe1 N2 C10 C9 0.9(4)
C8 C9 C10 N2 -19.3(4)
C8 C9 C10 C11 158.4(4)
N2 C10 C11 C12 -0.9(6)
C9 C10 C11 C12 -178.5(4)
C10 C11 C12 C13 0.8(7)
C11 C12 C13 C14 -0.1(6)
C15 O4 C14 N2 175.0(3)
C15 O4 C14 C13 -3.9(5)
C10 N2 C14 O4 -178.4(3)
Fe1 N2 C14 O4 -1.7(4)
C10 N2 C14 C13 0.5(5)
Fe1 N2 C14 C13 177.2(3)
C12 C13 C14 O4 178.1(3)
C12 C13 C14 N2 -0.6(6)
C14 O4 C15 C16 -75.0(6)
O4 C15 C16 C17 -53.1(5)
O4 C15 C16 C21 126.4(5)
C21 C16 C17 C18 0.0
C15 C16 C17 C18 179.6(6)
C16 C17 C18 C19 0.0
C17 C18 C19 C20 0.0
C17 C18 C19 O5 -179.7(7)
C22 O5 C19 C18 169.0(9)
C22 O5 C19 C20 -10.7(12)
C18 C19 C20 C21 0.0
O5 C19 C20 C21 179.6(8)
C19 C20 C21 C16 0.0
C17 C16 C21 C20 0.0
C15 C16 C21 C20 -179.5(7)
C21' C16' C17' C18' 0.0
C16' C17' C18' C19' 0.0
C22' O5' C19' C18' 13.5(8)
C22' O5' C19' C20' -164.9(6)
C17' C18' C19' O5' -178.3(4)
C17' C18' C19' C20' 0.0
O5' C19' C20' C21' 178.4(4)
C18' C19' C20' C21' 0.0
C19' C20' C21' C16' 0.0
C17' C16' C21' C20' 0.0
